data_2103657
loop_
_publ_author_name
'Peral, I.'
'Madariaga, G.'
'Petricek, V.'
'Breczewski, T.'

_publ_contact_author
;
      Peral, I.
      Departamento de Fisica de la Materia Condensada
      Universidad del Pais Vasco
      Apdo. 644
      48080 Bilbao
      Spain
;
_publ_section_title
;
 Superspace description of the structure of the composite crystal
 urea/<i>n</i>-octane at room temperature
;
_journal_issue 3
_journal_name_full 'Acta Crystallographica Section B'
_journal_page_first 378
_journal_page_last 385
_journal_paper_doi 10.1107/S0108768100020218
_journal_volume 57
_journal_year 2001
_chemical_formula_moiety 'C6 O6 N12 H24+0.893(C8 H18)'
_chemical_formula_sum 'C13.144 H40.074 N12 O6'
_chemical_formula_weight 462.35
_chemical_name_common 'octane+urea inclusion compound'
_symmetry_cell_setting hexagonal
_audit_creation_method from_jana2000
_cell_angle_alpha 90
_cell_angle_beta 90
_cell_angle_gamma 120
_cell_formula_units_Z 6
_cell_length_a 8.226(4)
_cell_length_b 8.226(4)
_cell_length_c 11.019(4)
_cell_measurement_reflns_used 608
_cell_measurement_temperature 293
_cell_measurement_theta_max 26.08
_cell_measurement_theta_min 2.86
_cell_volume 645.7(5)
_computing_cell_refinement 'STOE IPDS'
_computing_data_collection 'STOE IPDS'
_computing_data_reduction 'STOE IPDS'
_computing_publication_material 'JANA2000 (Petricek et al, 2000)'
_computing_structure_refinement 'JANA2000 (Petricel et al, 2000)'
_computing_structure_solution 'JANA2000 (Petricek et al, 2000)'
_diffrn_ambient_temperature 293
_diffrn_measurement_device 'Stoe IPDS'
_diffrn_measurement_device_type 'Imaging plate '
_diffrn_radiation_monochromator graphite
_diffrn_radiation_source xray_tube
_diffrn_radiation_type 'Mo K\a'
_diffrn_radiation_wavelength .71073
_diffrn_reflns_av_R_equivalents .0847
_diffrn_reflns_av_sigmaI/netI .0311
_diffrn_reflns_limit_h_max 10
_diffrn_reflns_limit_h_min -10
_diffrn_reflns_limit_k_max 10
_diffrn_reflns_limit_k_min -10
_diffrn_reflns_limit_l_max 12
_diffrn_reflns_limit_l_min -12
_diffrn_reflns_number 4915
_diffrn_reflns_theta_max 26.08
_diffrn_reflns_theta_min 2.86
_exptl_absorpt_coefficient_mu .09
_exptl_absorpt_correction_T_max 1.000
_exptl_absorpt_correction_T_min 1.000
_exptl_absorpt_correction_type none
_exptl_crystal_colour colourless
_exptl_crystal_density_diffrn 1.189
_exptl_crystal_density_meas ?
_exptl_crystal_description 'hexagonal prism'
_exptl_crystal_F_000 251
_refine_diff_density_max 1.27
_refine_diff_density_min -.19
_refine_ls_extinction_method none
_refine_ls_goodness_of_fit_obs 2.54
_refine_ls_goodness_of_fit_ref 3.14
_refine_ls_number_parameters 28
_refine_ls_number_reflns 418
_refine_ls_R_factor_all .0807
_refine_ls_R_factor_gt .0551
_refine_ls_shift/su_max .0108
_refine_ls_shift/su_mean .0031
_refine_ls_structure_factor_coef F
_refine_ls_weighting_details w=1/(\s^2^(F)+0.0001F^2^)
_refine_ls_weighting_scheme sigma
_refine_ls_wR_factor_ref .0633
_reflns_number_observed 278
_reflns_number_total 418
_reflns_observed_criterion 3
_cod_data_source_file na0114.cif
_cod_data_source_block octano1
_cod_original_cell_volume 645.7(4)
_cod_original_formula_sum 'C13.144 O6 N12 H40.074'
_cod_database_code 2103657

loop_
_atom_site_aniso_label
_atom_site_aniso_U_11
_atom_site_aniso_U_22
_atom_site_aniso_U_33
_atom_site_aniso_U_12
_atom_site_aniso_U_13
_atom_site_aniso_U_23
O .0330(10) .0464(9) .0280(10) .0167(6) 0 -.0020(8)
C .045(2) .0360(10) .028(2) .0223(9) 0 -.0060(10)
N .0360(10) .075(2) .0270(10) .0210(10) -.0010(10) .0050(10)
Cg1a .100431 .100431 .3 .050216 0 0
H11a .100431 .100431 .3 .050216 0 0
H12a .100431 .100431 .3 .050216 0 0
Cg2a .100431 .100431 .3 .050216 0 0
H21a .100431 .100431 .3 .050216 0 0
H22a .100431 .100431 .3 .050216 0 0
Cg3a .100431 .100431 .3 .050216 0 0
H31a .100431 .100431 .3 .050216 0 0
H32a .100431 .100431 .3 .050216 0 0
Cg4a .100431 .100431 .3 .050216 0 0
H41a .100431 .100431 .3 .050216 0 0
H42a .100431 .100431 .3 .050216 0 0
H43a .100431 .100431 .3 .050216 0 0

loop_
_atom_site_label
_atom_site_fract_x
_atom_site_fract_y
_atom_site_fract_z
_atom_site_U_iso_or_equiv
_atom_site_occupancy
_atom_site_type_symbol
O .6404(2) .32020(10) .083333 .0375(8) 1 O
C .8164(4) .4082(2) .083333 .0350(10) 1 C
N .9128(3) .4340(3) .1854(2) .0490(10) 1 N
Uh1 .858(3) .392(3) .245(2) .043(5) 1 H
Uh2 1.029(3) .481(3) .187(2) .043(5) 1 H
Centera 0 0 0 .037995 0 C
Xa .121566 0 0 .037995 0 C
Ya 0 0 .081674 .037995 0 C
Cg1a -.052638 0 .050025 .166954 .166667 C
H11a -.06551 .114544 .050025 .166954 .166667 H
H12a -.180053 -.114544 .050025 .166954 .166667 H
Cg2a .052638 0 .150076 .166954 .166667 C
H21a .180053 .114544 .150076 .166954 .166667 H
H22a .06551 -.114544 .150076 .166954 .166667 H
Cg3a -.052638 0 .250127 .166954 .166667 C
H31a -.06551 .114544 .250127 .166954 .166667 H
H32a -.180053 -.114544 .250127 .166954 .166667 H
Cg4a .052638 0 .350178 .166954 .166667 C
H41a .180053 .114544 .350178 .166954 .166667 H
H42a .06551 -.114544 .350178 .166954 .166667 H
H43a .122781 0 .416824 .166954 .166667 H

loop_
_atom_type_symbol
_atom_type_scat_dispersion_real
_atom_type_scat_dispersion_imag
_atom_type_scat_source
C .003 .002 International_Tables_Vol_C
O .011 .006 International_Tables_Vol_C
N .006 .003 International_Tables_Vol_C
H .000 .000 International_Tables_Vol_C

loop_
_geom_bond_atom_site_label_1
_geom_bond_atom_site_label_2
_geom_bond_site_symmetry_2
_geom_bond_distance
O C . 1.254(3)
O N . 2.250(3)
O N 7_555 2.250(2)
O N 9_545 2.988(2)
O N 10_564 2.988(4)
O Uh1 . 2.38(2)
O Uh1 7_555 2.38(2)
O Uh1 8_664 2.29(2)
O Uh1 11_655 2.29(3)
O Uh2 9_545 2.19(2)
O Uh2 10_564 2.19(3)
C N . 1.330(3)
C N 7_555 1.330(2)
C Uh1 . 1.83(2)
C Uh1 7_555 1.83(2)
C Uh1 8_664 2.95(2)
C Uh1 11_655 2.95(3)
C Uh2 . 1.92(2)
C Uh2 7_555 1.92(2)
C H11a 1_655 3.0208
C H11a 1_656 3.0208
C H11a 7_666 3.0208
C H12a 9_666 3.1418
C H12a 10_655 3.1417
C H12a 10_656 3.1417
C H21a 3_666 3.1418
C H21a 4_655 3.1417
C H22a 6_655 3.0208
C H22a 6_656 3.0208
C H22a 12_666 3.0208
C H31a 1_655 3.0208
C H31a 7_666 3.0208
C H32a 9_666 3.1418
C H32a 10_655 3.1417
C H41a 3_666 3.1418
C H41a 4_655 3.1417
C H42a 6_655 3.0208
C H42a 12_666 3.0208
N N 7_555 2.278(3)
N Uh1 . .77(2)
N Uh1 7_555 2.97(3)
N Uh2 . .83(2)
N Uh2 7_555 2.46(2)
N H11a 1_655 2.7211
N H11a 1_656 2.7211
N H11a 7_666 3.0897
N H12a 2_666 3.0897
N H12a 5_656 2.7211
N H12a 8_656 2.9264
N H12a 11_666 3.2719
N H21a 2_655 2.9264
N H21a 2_656 2.9264
N H21a 3_666 3.2933
N H21a 4_655 2.9249
N H21a 4_656 2.9249
N H21a 5_666 3.2719
N H22a 6_655 2.7211
N H22a 6_656 2.7211
N H22a 12_666 3.0897
N H31a 1_655 2.7211
N H31a 1_656 2.7211
N H31a 7_666 3.0897
N H31a 10_655 3.253
N H32a 5_656 2.7211
N H32a 8_655 2.9264
N H32a 8_656 2.9264
N H32a 10_655 2.9249
N H32a 10_656 2.9249
N H41a 2_655 2.9264
N H41a 4_655 2.9249
N H41a 11_656 2.7211
N H42a 6_655 2.7211
N H42a 9_656 2.9249
N H43a 4_655 2.9837
N H43a 9_656 2.9837
Uh1 Uh1 11_655 2.67(5)
Uh1 Uh1 12_765 2.81(3)
Uh1 Uh2 . 1.37(3)
Uh1 Uh2 12_765 2.71(3)
Uh1 H11a 1_656 2.6528
Uh1 H11a 7_666 3.2523
Uh1 H12a 5_656 2.6528
Uh1 H12a 10_656 2.8048
Uh1 H21a 2_655 2.9877
Uh1 H21a 2_656 2.9877
Uh1 H21a 4_655 2.8048
Uh1 H21a 4_656 2.8048
Uh1 H21a 11_656 2.6528
Uh1 H22a 6_655 2.6528
Uh1 H22a 6_656 2.6528
Uh1 H22a 12_666 3.2523
Uh1 H31a 1_655 2.6528
Uh1 H31a 1_656 2.6528
Uh1 H31a 3_656 2.8047
Uh1 H32a 5_656 2.6528
Uh1 H32a 8_655 2.9877
Uh1 H32a 8_656 2.9877
Uh1 H32a 10_655 2.8048
Uh1 H32a 10_656 2.8048
Uh1 H41a 2_655 2.9877
Uh1 H41a 4_655 2.8048
Uh1 H41a 11_656 2.6528
Uh1 H42a 6_655 2.6528
Uh1 H42a 6_656 2.6528
Uh1 H42a 9_656 2.8047
Uh1 H43a 4_655 2.9752
Uh1 H43a 9_656 2.9752
Uh2 Uh2 7_555 2.36(3)
Uh2 H11a 1_656 2.7105
Uh2 H11a 10_656 2.893
Uh2 H11a 12_656 2.6391
Uh2 H12a 8_655 2.6391
Uh2 H12a 8_656 2.6391
Uh2 H12a 11_666 3.1873
Uh2 H21a 2_655 2.6391
Uh2 H21a 2_656 2.6391
Uh2 H21a 4_655 3.0063
Uh2 H21a 4_656 3.0063
Uh2 H21a 5_666 3.1873
Uh2 H21a 11_656 2.7105
Uh2 H22a 4_655 2.893
Uh2 H22a 4_656 2.893
Uh2 H22a 6_655 2.7105
Uh2 H22a 6_656 2.7105
Uh2 H22a 7_656 2.6391
Uh2 H22a 12_666 3.2467
Uh2 H31a 1_655 2.7105
Uh2 H31a 1_656 2.7105
Uh2 H31a 7_666 3.2467
Uh2 H31a 10_655 2.893
Uh2 H31a 10_656 2.893
Uh2 H31a 12_656 2.6391
Uh2 H32a 5_656 2.7105
Uh2 H32a 8_655 2.6391
Uh2 H32a 8_656 2.6391
Uh2 H32a 10_655 3.0063
Uh2 H32a 11_666 3.1873
Uh2 H41a 2_655 2.6391
Uh2 H41a 4_655 3.0063
Uh2 H41a 9_656 2.893
Uh2 H41a 11_656 2.7105
Uh2 H42a 4_655 2.893
Uh2 H42a 6_655 2.7105
Uh2 H42a 7_656 2.6391
Uh2 H42a 9_656 3.0063
Uh2 H43a 4_655 2.8351
Uh2 H43a 9_656 2.8351
Cg1a Cg1a 2_555 .433
Cg1a Cg1a 3_555 1.3083
Cg1a Cg1a 4_555 .75
Cg1a Cg1a 5_555 1.2345
Cg1a Cg1a 6_555 .866
Cg1a Cg1a 7_555 1.3083
Cg1a Cg1a 8_555 .75
Cg1a Cg1a 9_555 1.4445
Cg1a Cg1a 10_555 .433
Cg1a Cg1a 11_555 1.508
Cg1a Cg1a 12_555 1.4445
Cg1a H11a . .9994
Cg1a H11a 2_555 .9078
Cg1a H11a 3_555 1.5324
Cg1a H11a 4_555 1.3034
Cg1a H11a 5_555 1.5883
Cg1a H11a 6_555 1.6577
Cg1a H11a 7_555 1.89
Cg1a H11a 8_555 1.7096
Cg1a H11a 9_555 2.1087
Cg1a H11a 10_555 1.4311
Cg1a H11a 11_555 2.0669
Cg1a H11a 12_555 1.7952
Cg1a H12a . .9994
Cg1a H12a 2_555 1.4311
Cg1a H12a 3_555 1.89
Cg1a H12a 4_555 1.7096
Cg1a H12a 5_555 1.5883
Cg1a H12a 6_555 1.6577
Cg1a H12a 7_555 1.5324
Cg1a H12a 8_555 1.3034
Cg1a H12a 9_555 1.7952
Cg1a H12a 10_555 .9078
Cg1a H12a 11_555 2.0669
Cg1a H12a 12_555 2.1087
Cg1a Cg2a . 1.508
Cg1a Cg2a 2_555 1.4445
Cg1a Cg2a 3_555 2.5805
Cg1a Cg2a 4_555 1.3083
Cg1a Cg2a 5_555 2.6165
Cg1a Cg2a 6_555 1.2345
Cg1a Cg2a 7_555 2.5805
Cg1a Cg2a 8_555 1.3083
Cg1a Cg2a 9_555 2.5067
Cg1a Cg2a 10_555 1.4445
Cg1a Cg2a 11_555 2.4691
Cg1a Cg2a 12_555 2.5067
Cg1a H21a . 2.0669
Cg1a H21a 2_555 1.7952
Cg1a H21a 3_555 2.792
Cg1a H21a 4_555 1.5324
Cg1a H21a 5_555 2.9739
Cg1a H21a 6_555 1.5883
Cg1a H21a 8_555 1.89
Cg1a H21a 9_555 2.8538
Cg1a H21a 10_555 2.1087
Cg1a H21a 11_555 2.6637
Cg1a H21a 12_555 2.6307
Cg1a H22a . 2.0669
Cg1a H22a 2_555 2.1087
Cg1a H22a 4_555 1.89
Cg1a H22a 5_555 2.9739
Cg1a H22a 6_555 1.5883
Cg1a H22a 7_555 2.792
Cg1a H22a 8_555 1.5324
Cg1a H22a 9_555 2.6307
Cg1a H22a 10_555 1.7952
Cg1a H22a 11_555 2.6637
Cg1a H22a 12_555 2.8538
Cg1a Cg3a . 2.4691
Cg1a Cg3a 2_555 2.5068
Cg1a Cg3a 4_555 2.5805
Cg1a Cg3a 6_555 2.6165
Cg1a Cg3a 8_555 2.5805
Cg1a Cg3a 10_555 2.5068
Cg1a H31a . 2.6637
Cg1a H31a 2_555 2.6307
Cg1a H31a 4_555 2.792
Cg1a H31a 6_555 2.974
Cg1a H31a 10_555 2.8538
Cg1a H32a . 2.6637
Cg1a H32a 2_555 2.8538
Cg1a H32a 6_555 2.9739
Cg1a H32a 8_555 2.792
Cg1a H32a 10_555 2.6307
H11a H11a 2_555 1.2984
H11a H11a 3_555 1.2987
H11a H11a 4_555 2.249
H11a H11a 5_555 2.0463
H11a H11a 6_555 2.5969
H11a H11a 7_555 2.7197
H11a H11a 8_555 2.249
H11a H11a 9_555 2.8469
H11a H11a 10_555 1.2984
H11a H11a 11_555 2.3674
H11a H11a 12_555 1.5477
H11a H12a . 1.632
H11a H12a 2_555 2.4233
H11a H12a 3_555 1.7916
H11a H12a 4_555 2.5653
H11a H12a 5_555 1.2345
H11a H12a 6_555 2.02
H11a H12a 7_555 1.7916
H11a H12a 8_555 .9334
H11a H12a 9_555 2.5655
H11a H12a 10_555 .4034
H11a H12a 11_555 2.8754
H11a H12a 12_555 2.5655
H11a Cg2a . 2.0669
H11a Cg2a 2_555 1.7952
H11a Cg2a 4_555 1.5324
H11a Cg2a 5_555 2.9739
H11a Cg2a 6_555 1.5883
H11a Cg2a 7_555 2.792
H11a Cg2a 8_555 1.89
H11a Cg2a 9_555 2.6307
H11a Cg2a 10_555 2.1087
H11a Cg2a 11_555 2.6637
H11a Cg2a 12_555 2.8538
H11a H21a . 2.3674
H11a H21a 2_555 1.5477
H11a H21a 4_555 1.2988
H11a H21a 6_555 2.0463
H11a H21a 8_555 2.7197
H11a H21a 9_555 2.7897
H11a H21a 10_555 2.8469
H11a H21a 11_555 2.4691
H11a H21a 12_555 2.7897
H11a H22a . 2.8754
H11a H22a 2_555 2.5655
H11a H22a 4_555 1.7917
H11a H22a 6_555 1.2345
H11a H22a 7_555 2.6396
H11a H22a 8_555 1.7917
H11a H22a 9_555 2.5018
H11a H22a 10_555 2.5655
H11a H22a 11_555 2.9597
H11a Cg3a . 2.6637
H11a Cg3a 2_555 2.8538
H11a Cg3a 6_555 2.974
H11a Cg3a 8_555 2.792
H11a Cg3a 10_555 2.6307
H11a H31a . 2.4691
H11a H31a 2_555 2.7897
H11a H31a 10_555 2.7897
H11a H32a . 2.9597
H11a H32a 8_555 2.6396
H11a H32a 10_555 2.5018
H12a H12a 2_555 1.2984
H12a H12a 3_555 2.7197
H12a H12a 4_555 2.2489
H12a H12a 5_555 2.0463
H12a H12a 6_555 2.5969
H12a H12a 7_555 1.2987
H12a H12a 8_555 2.2489
H12a H12a 9_555 1.5476
H12a H12a 10_555 1.2984
H12a H12a 11_555 2.3673
H12a H12a 12_555 2.8469
H12a Cg2a . 2.0669
H12a Cg2a 2_555 2.1087
H12a Cg2a 3_555 2.792
H12a Cg2a 4_555 1.89
H12a Cg2a 5_555 2.9739
H12a Cg2a 6_555 1.5883
H12a Cg2a 8_555 1.5324
H12a Cg2a 9_555 2.8538
H12a Cg2a 10_555 1.7952
H12a Cg2a 11_555 2.6637
H12a Cg2a 12_555 2.6307
H12a H21a . 2.8754
H12a H21a 2_555 2.5655
H12a H21a 3_555 2.6396
H12a H21a 4_555 1.7916
H12a H21a 6_555 1.2345
H12a H21a 8_555 1.7916
H12a H21a 10_555 2.5655
H12a H21a 11_555 2.9597
H12a H21a 12_555 2.5018
H12a H22a . 2.3674
H12a H22a 2_555 2.8469
H12a H22a 4_555 2.7197
H12a H22a 6_555 2.0463
H12a H22a 8_555 1.2988
H12a H22a 9_555 2.7897
H12a H22a 10_555 1.5477
H12a H22a 11_555 2.4691
H12a H22a 12_555 2.7897
H12a Cg3a . 2.6637
H12a Cg3a 2_555 2.6307
H12a Cg3a 4_555 2.792
H12a Cg3a 6_555 2.9739
H12a Cg3a 10_555 2.8538
H12a H31a . 2.9597
H12a H31a 2_555 2.5018
H12a H31a 4_555 2.6396
H12a H32a . 2.4691
H12a H32a 2_555 2.7897
H12a H32a 10_555 2.7897
Cg2a Cg2a 2_555 .433
Cg2a Cg2a 4_555 .75
Cg2a Cg2a 6_555 .866
Cg2a Cg2a 8_555 .75
Cg2a Cg2a 10_555 .433
Cg2a H21a . .9994
Cg2a H21a 2_555 1.4311
Cg2a H21a 4_555 1.7096
Cg2a H21a 6_555 1.6577
Cg2a H21a 8_555 1.3034
Cg2a H21a 10_555 .9078
Cg2a H22a . .9994
Cg2a H22a 2_555 .9078
Cg2a H22a 4_555 1.3034
Cg2a H22a 6_555 1.6577
Cg2a H22a 8_555 1.7096
Cg2a H22a 10_555 1.4311
Cg2a Cg3a . 1.508
Cg2a Cg3a 2_555 1.4445
Cg2a Cg3a 4_555 1.3083
Cg2a Cg3a 6_555 1.2345
Cg2a Cg3a 8_555 1.3083
Cg2a Cg3a 10_555 1.4445
Cg2a H31a . 2.0669
Cg2a H31a 2_555 2.1087
Cg2a H31a 4_555 1.89
Cg2a H31a 6_555 1.5883
Cg2a H31a 8_555 1.5324
Cg2a H31a 10_555 1.7952
Cg2a H32a . 2.0669
Cg2a H32a 2_555 1.7952
Cg2a H32a 4_555 1.5324
Cg2a H32a 6_555 1.5883
Cg2a H32a 8_555 1.89
Cg2a H32a 10_555 2.1087
Cg2a Cg4a . 2.4691
Cg2a Cg4a 2_555 2.5068
Cg2a Cg4a 4_555 2.5805
Cg2a Cg4a 6_555 2.6165
Cg2a Cg4a 8_555 2.5805
Cg2a Cg4a 10_555 2.5068
Cg2a H41a . 2.6637
Cg2a H41a 2_555 2.8538
Cg2a H41a 6_555 2.9739
Cg2a H41a 8_555 2.792
Cg2a H41a 10_555 2.6307
Cg2a H42a . 2.6637
Cg2a H42a 2_555 2.6307
Cg2a H42a 4_555 2.792
Cg2a H42a 6_555 2.974
Cg2a H42a 10_555 2.8538
H21a H21a 2_555 1.2984
H21a H21a 4_555 2.2489
H21a H21a 6_555 2.5969
H21a H21a 8_555 2.2489
H21a H21a 10_555 1.2984
H21a H22a . 1.632
H21a H22a 2_555 .4034
H21a H22a 4_555 .9334
H21a H22a 6_555 2.02
H21a H22a 8_555 2.5653
H21a H22a 10_555 2.4233
H21a Cg3a . 2.0669
H21a Cg3a 2_555 2.1087
H21a Cg3a 4_555 1.89
H21a Cg3a 6_555 1.5883
H21a Cg3a 8_555 1.5324
H21a Cg3a 10_555 1.7952
H21a H31a . 2.3674
H21a H31a 2_555 2.8469
H21a H31a 4_555 2.7197
H21a H31a 6_555 2.0463
H21a H31a 8_555 1.2988
H21a H31a 10_555 1.5477
H21a H32a . 2.8754
H21a H32a 2_555 2.5655
H21a H32a 4_555 1.7916
H21a H32a 6_555 1.2345
H21a H32a 8_555 1.7916
H21a H32a 10_555 2.5655
H21a Cg4a . 2.6637
H21a Cg4a 2_555 2.6307
H21a Cg4a 4_555 2.792
H21a Cg4a 6_555 2.9739
H21a Cg4a 10_555 2.8538
H21a H41a . 2.4691
H21a H41a 2_555 2.7897
H21a H41a 10_555 2.7897
H21a H42a . 2.9597
H21a H42a 2_555 2.5018
H21a H42a 4_555 2.6396
H22a H22a 2_555 1.2984
H22a H22a 4_555 2.249
H22a H22a 6_555 2.5969
H22a H22a 8_555 2.249
H22a H22a 10_555 1.2984
H22a Cg3a . 2.0669
H22a Cg3a 2_555 1.7952
H22a Cg3a 4_555 1.5324
H22a Cg3a 6_555 1.5883
H22a Cg3a 8_555 1.89
H22a Cg3a 10_555 2.1087
H22a H31a . 2.8754
H22a H31a 2_555 2.5655
H22a H31a 4_555 1.7917
H22a H31a 6_555 1.2345
H22a H31a 8_555 1.7917
H22a H31a 10_555 2.5655
H22a H32a . 2.3674
H22a H32a 2_555 1.5477
H22a H32a 4_555 1.2988
H22a H32a 6_555 2.0463
H22a H32a 8_555 2.7197
H22a H32a 10_555 2.8469
H22a Cg4a . 2.6637
H22a Cg4a 2_555 2.8538
H22a Cg4a 6_555 2.974
H22a Cg4a 8_555 2.792
H22a Cg4a 10_555 2.6307
H22a H41a . 2.9597
H22a H41a 8_555 2.6396
H22a H41a 10_555 2.5018
H22a H42a . 2.4691
H22a H42a 2_555 2.7897
H22a H42a 10_555 2.7897
Cg3a Cg3a 2_555 .433
Cg3a Cg3a 4_555 .75
Cg3a Cg3a 6_555 .866
Cg3a Cg3a 8_555 .75
Cg3a Cg3a 10_555 .433
Cg3a H31a . .9994
Cg3a H31a 2_555 .9078
Cg3a H31a 4_555 1.3034
Cg3a H31a 6_555 1.6577
Cg3a H31a 8_555 1.7096
Cg3a H31a 10_555 1.4311
Cg3a H32a . .9994
Cg3a H32a 2_555 1.4311
Cg3a H32a 4_555 1.7096
Cg3a H32a 6_555 1.6577
Cg3a H32a 8_555 1.3034
Cg3a H32a 10_555 .9078
Cg3a Cg4a . 1.508
Cg3a Cg4a 2_555 1.4445
Cg3a Cg4a 4_555 1.3083
Cg3a Cg4a 6_555 1.2345
Cg3a Cg4a 8_555 1.3083
Cg3a Cg4a 10_555 1.4445
Cg3a H41a . 2.0669
Cg3a H41a 2_555 1.7952
Cg3a H41a 4_555 1.5324
Cg3a H41a 6_555 1.5883
Cg3a H41a 8_555 1.89
Cg3a H41a 10_555 2.1087
Cg3a H42a . 2.0669
Cg3a H42a 2_555 2.1087
Cg3a H42a 4_555 1.89
Cg3a H42a 6_555 1.5883
Cg3a H42a 8_555 1.5324
Cg3a H42a 10_555 1.7952
Cg3a H43a . 2.5126
Cg3a H43a 2_555 2.424
Cg3a H43a 4_555 2.2363
Cg3a H43a 6_555 2.1363
Cg3a H43a 8_555 2.2363
Cg3a H43a 10_555 2.424
H31a H31a 2_555 1.2984
H31a H31a 4_555 2.249
H31a H31a 6_555 2.5969
H31a H31a 8_555 2.249
H31a H31a 10_555 1.2984
H31a H32a . 1.632
H31a H32a 2_555 2.4233
H31a H32a 4_555 2.5653
H31a H32a 6_555 2.02
H31a H32a 8_555 .9334
H31a H32a 10_555 .4034
H31a Cg4a . 2.0669
H31a Cg4a 2_555 1.7952
H31a Cg4a 4_555 1.5324
H31a Cg4a 6_555 1.5883
H31a Cg4a 8_555 1.89
H31a Cg4a 10_555 2.1087
H31a H41a . 2.3674
H31a H41a 2_555 1.5477
H31a H41a 4_555 1.2988
H31a H41a 6_555 2.0463
H31a H41a 8_555 2.7197
H31a H41a 10_555 2.8469
H31a H42a . 2.8754
H31a H42a 2_555 2.5655
H31a H42a 4_555 1.7917
H31a H42a 6_555 1.2345
H31a H42a 8_555 1.7917
H31a H42a 10_555 2.5655
H31a H43a . 2.9962
H31a H43a 2_555 2.5553
H31a H43a 4_555 2.1188
H31a H43a 6_555 2.2128
H31a H43a 8_555 2.71
H32a H32a 2_555 1.2984
H32a H32a 4_555 2.2489
H32a H32a 6_555 2.5969
H32a H32a 8_555 2.2489
H32a H32a 10_555 1.2984
H32a Cg4a . 2.0669
H32a Cg4a 2_555 2.1087
H32a Cg4a 4_555 1.89
H32a Cg4a 6_555 1.5883
H32a Cg4a 8_555 1.5324
H32a Cg4a 10_555 1.7952
H32a H41a . 2.8754
H32a H41a 2_555 2.5655
H32a H41a 4_555 1.7916
H32a H41a 6_555 1.2345
H32a H41a 8_555 1.7916
H32a H41a 10_555 2.5655
H32a H42a . 2.3674
H32a H42a 2_555 2.8469
H32a H42a 4_555 2.7197
H32a H42a 6_555 2.0463
H32a H42a 8_555 1.2988
H32a H42a 10_555 1.5477
H32a H43a . 2.9961
H32a H43a 4_555 2.71
H32a H43a 6_555 2.2128
H32a H43a 8_555 2.1188
H32a H43a 10_555 2.5553
Cg4a Cg4a 2_555 .433
Cg4a Cg4a 4_555 .75
Cg4a Cg4a 6_555 .866
Cg4a Cg4a 8_555 .75
Cg4a Cg4a 10_555 .433
Cg4a H41a . .9994
Cg4a H41a 2_555 1.4311
Cg4a H41a 4_555 1.7096
Cg4a H41a 6_555 1.6577
Cg4a H41a 8_555 1.3034
Cg4a H41a 10_555 .9078
Cg4a H42a . .9994
Cg4a H42a 2_555 .9078
Cg4a H42a 4_555 1.3034
Cg4a H42a 6_555 1.6577
Cg4a H42a 8_555 1.7096
Cg4a H42a 10_555 1.4311
Cg4a H43a . 1.0046
Cg4a H43a 2_555 1.2027
Cg4a H43a 3_556 3.006
Cg4a H43a 4_555 1.5235
Cg4a H43a 5_556 2.9323
Cg4a H43a 6_555 1.6609
Cg4a H43a 7_556 3.006
Cg4a H43a 8_555 1.5235
Cg4a H43a 10_555 1.2027
H41a H41a 2_555 1.2984
H41a H41a 4_555 2.2489
H41a H41a 6_555 2.5969
H41a H41a 8_555 2.2489
H41a H41a 10_555 1.2984
H41a H42a . 1.632
H41a H42a 2_555 .4034
H41a H42a 4_555 .9334
H41a H42a 6_555 2.02
H41a H42a 8_555 2.5653
H41a H42a 10_555 2.4233
H41a H43a . 1.1585
H41a H43a 2_555 .9668
H41a H43a 4_555 1.7248
H41a H43a 5_556 2.9885
H41a H43a 6_555 2.3286
H41a H43a 7_556 2.9196
H41a H43a 8_555 2.4145
H41a H43a 10_555 1.9467
H42a H42a 2_555 1.2984
H42a H42a 4_555 2.249
H42a H42a 6_555 2.5969
H42a H42a 8_555 2.249
H42a H42a 10_555 1.2984
H42a H43a . 1.1585
H42a H43a 2_555 1.9467
H42a H43a 3_556 2.9196
H42a H43a 4_555 2.4145
H42a H43a 5_556 2.9885
H42a H43a 6_555 2.3286
H42a H43a 8_555 1.7248
H42a H43a 10_555 .9668
H43a H43a 2_555 1.01
H43a H43a 3_556 2.2877
H43a H43a 4_555 1.7493
H43a H43a 5_556 2.0526
H43a H43a 6_555 2.02
H43a H43a 7_556 2.2877
H43a H43a 8_555 1.7493
H43a H43a 9_556 2.6969
H43a H43a 10_555 1.01
H43a H43a 11_556 2.8799
H43a H43a 12_556 2.6969
